data_4505854
loop_
_publ_author_name
'Pedireddi, V. R.'

_publ_section_title
;
 Design and Synthesis of Novel Aza-Aromatic Host&#x2212;Guest
 Complexes:&#x2009; Crystal Structures of 1,7-Phenanthroline with
 Thiodipropionic and Thiodiglycolic Acids
;
_journal_issue 5
_journal_name_full 'Crystal Growth &amp; Design'
_journal_page_first 383
_journal_paper_doi 10.1021/cg015511r
_journal_volume 1
_journal_year 2001
_chemical_formula_moiety 'C12 H8 N2 : C4 H6 O4 S1'
_chemical_formula_sum 'C16 H14 N2 O4 S'
_chemical_formula_weight 330.35
_chemical_name_systematic
; 
 ? 
;
_space_group_IT_number 15
_symmetry_cell_setting monoclinic
_symmetry_space_group_name_Hall '-C 2yc'
_symmetry_space_group_name_H-M 'C 1 2/c 1'
_atom_sites_solution_hydrogens geom
_atom_sites_solution_primary direct
_atom_sites_solution_secondary difmap
_audit_creation_method SHELXL
_cell_angle_alpha 90.00
_cell_angle_beta 108.82(5)
_cell_angle_gamma 90.00
_cell_formula_units_Z 8
_cell_length_a 22.317(6)
_cell_length_b 6.846(2)
_cell_length_c 20.946(9)
_cell_measurement_temperature 293(2)
_cell_volume 3029(2)
_computing_structure_refinement SHELXSTL-PLUS
_computing_structure_solution SHELXSTL-PLUS
_diffrn_ambient_temperature 293(2)
_diffrn_measurement_device 'CCD area detector, Siemens'
_diffrn_radiation_monochromator graphite
_diffrn_radiation_source 'fine-focus sealed tube'
_diffrn_radiation_type MoK\a
_diffrn_radiation_wavelength 0.71073
_diffrn_reflns_av_R_equivalents 0.1914
_diffrn_reflns_av_sigmaI/netI 0.1079
_diffrn_reflns_limit_h_max 14
_diffrn_reflns_limit_h_min -21
_diffrn_reflns_limit_k_max 7
_diffrn_reflns_limit_k_min -6
_diffrn_reflns_limit_l_max 18
_diffrn_reflns_limit_l_min -23
_diffrn_reflns_number 2598
_diffrn_reflns_theta_max 23.80
_diffrn_reflns_theta_min 1.93
_exptl_absorpt_coefficient_mu 0.236
_exptl_crystal_colour 'light brown'
_exptl_crystal_density_diffrn 1.449
_exptl_crystal_description 'rectangular plates'
_exptl_crystal_F_000 1376
_exptl_crystal_size_max 0.35
_exptl_crystal_size_mid 0.20
_exptl_crystal_size_min 0.35
_refine_diff_density_max 0.426
_refine_diff_density_min -0.596
_refine_diff_density_rms 0.123
_refine_ls_extinction_coef 0.00029(14)
_refine_ls_extinction_expression Fc^*^=kFc[1+0.001xFc^2^\l^3^/sin(2\q)]^-1/4^
_refine_ls_extinction_method SHELXL
_refine_ls_goodness_of_fit_all 0.950
_refine_ls_goodness_of_fit_obs 0.875
_refine_ls_matrix_type full
_refine_ls_number_parameters 209
_refine_ls_number_reflns 1734
_refine_ls_number_restraints 0
_refine_ls_restrained_S_all 1.796
_refine_ls_restrained_S_obs 0.875
_refine_ls_R_factor_all 0.1426
_refine_ls_R_factor_obs 0.0509
_refine_ls_shift/esd_max -0.048
_refine_ls_shift/esd_mean 0.009
_refine_ls_structure_factor_coef Fsqd
_refine_ls_weighting_details 'w=1/[\s^2^(Fo^2^)+(0.0231P)^2^+15.0765P] where P=(Fo^2^+2Fc^2^)/3'
_refine_ls_weighting_scheme calc
_refine_ls_wR_factor_all 0.2628
_refine_ls_wR_factor_obs 0.1046
_reflns_number_observed 1242
_reflns_number_total 1802
_reflns_observed_criterion >3sigma(I)
_cod_data_source_file cg015511r_vrp1042.cif
_cod_data_source_block data
_cod_depositor_comments
;
The following automatic conversions were performed:

'_refine_ls_weighting_scheme' value 'calc
w=1/[\s^2^(Fo^2^)+(0.0231P)^2^+15.0765P] where P=(Fo^2^+2Fc^2^)/3'
was changed to 'calc'. New tag '_refine_ls_weighting_details' was
created. The value of the new tag was set to
'w=1/[\s^2^(Fo^2^)+(0.0231P)^2^+15.0765P] where P=(Fo^2^+2Fc^2^)/3'.

Automatic conversion script
Id: cif_fix_values 3143 2015-03-26 13:38:13Z robertas 
;
_cod_original_cell_volume 3028.8(18)
_cod_original_sg_symbol_H-M C2/c
_cod_original_formula_sum 'C16 H14 N2 O4 S1'
_cod_database_code 4505854

loop_
_symmetry_equiv_pos_as_xyz
'x, y, z'
'-x, y, -z+1/2'
'x+1/2, y+1/2, z'
'-x+1/2, y+1/2, -z+1/2'
'-x, -y, -z'
'x, -y, z-1/2'
'-x+1/2, -y+1/2, -z'
'x+1/2, -y+1/2, z-1/2'

loop_
_atom_site_aniso_label
_atom_site_aniso_U_11
_atom_site_aniso_U_22
_atom_site_aniso_U_33
_atom_site_aniso_U_23
_atom_site_aniso_U_13
_atom_site_aniso_U_12
N1 0.043(2) 0.056(2) 0.044(2) -0.002(2) 0.015(2) 0.000(2)
N2 0.045(2) 0.047(2) 0.047(2) 0.000(2) 0.016(2) 0.001(2)
C11 0.065(4) 0.065(3) 0.054(3) 0.004(2) 0.028(3) -0.001(2)
C12 0.068(4) 0.050(3) 0.040(3) -0.003(2) 0.010(3) -0.003(2)
C13 0.051(3) 0.057(3) 0.055(3) -0.008(2) 0.025(2) -0.004(2)
C14 0.041(3) 0.057(3) 0.045(3) -0.008(2) 0.014(2) -0.004(2)
C15 0.048(3) 0.046(2) 0.065(3) 0.000(2) 0.033(3) -0.002(2)
C16 0.061(3) 0.050(2) 0.066(3) 0.003(2) 0.041(3) -0.002(2)
C16 0.055(3) 0.061(3) 0.050(3) -0.002(2) 0.005(3) 0.001(2)
C17 0.055(3) 0.037(2) 0.038(2) 0.001(2) 0.026(2) -0.002(2)
C18 0.034(3) 0.046(2) 0.058(3) -0.002(2) 0.021(2) -0.004(2)
C19 0.046(3) 0.030(2) 0.040(2) 0.000(2) 0.012(2) -0.003(2)
S21 0.0575(8) 0.0803(9) 0.0508(8) -0.0119(7) 0.0042(6) 0.0147(6)
O21 0.069(2) 0.103(3) 0.057(2) -0.023(2) 0.001(2) 0.018(2)
C21 0.043(3) 0.067(3) 0.047(3) 0.006(2) 0.005(2) 0.004(2)
O22 0.050(2) 0.105(3) 0.055(2) -0.010(2) 0.001(2) 0.028(2)
C22 0.039(3) 0.088(4) 0.055(3) 0.017(3) 0.017(2) 0.013(2)
O23 0.037(2) 0.133(3) 0.056(2) 0.006(2) 0.021(2) 0.010(2)
C23 0.045(3) 0.065(3) 0.059(3) -0.002(2) 0.008(2) -0.001(2)
O24 0.042(2) 0.092(2) 0.061(2) 0.004(2) 0.009(2) 0.004(2)
C24 0.058(3) 0.056(3) 0.033(3) -0.002(2) 0.012(3) 0.011(2)
C110 0.038(3) 0.035(2) 0.040(2) -0.003(2) 0.018(2) -0.003(2)
C111 0.040(3) 0.034(2) 0.046(3) -0.001(2) 0.026(2) -0.002(2)

loop_
_atom_site_label
_atom_site_type_symbol
_atom_site_fract_x
_atom_site_fract_y
_atom_site_fract_z
_atom_site_U_iso_or_equiv
_atom_site_thermal_displace_type
_atom_site_occupancy
_atom_site_calc_flag
_atom_site_refinement_flags
N1 N 0.1334(2) 0.5649(5) -0.3539(2) 0.0474(10) Uani 1 d .
N2 N 0.2847(2) 0.5804(5) -0.1282(2) 0.0463(10) Uani 1 d .
C11 C 0.1714(3) 0.5803(7) -0.4486(3) 0.0595(14) Uani 1 d .
H11A H 0.1621(3) 0.5880(7) -0.4951(3) 0.071 Uiso 1 calc R
C12 C 0.2380(3) 0.5927(6) -0.1026(2) 0.0546(14) Uani 1 d .
H12A H 0.2481(3) 0.5950(6) -0.0559(2) 0.066 Uiso 1 calc R
C13 C 0.1738(2) 0.6026(6) -0.1419(2) 0.0526(13) Uani 1 d .
H13A H 0.1425(2) 0.6129(6) -0.1216(2) 0.063 Uiso 1 calc R
C14 C 0.1585(2) 0.5966(6) -0.2104(2) 0.0476(12) Uani 1 d .
H14A H 0.1163(2) 0.6034(6) -0.2375(2) 0.057 Uiso 1 calc R
C15 C 0.3095(2) 0.5727(6) -0.2908(3) 0.0493(12) Uani 1 d .
H15A H 0.3432(2) 0.5714(6) -0.3078(3) 0.059 Uiso 1 calc R
C16 C 0.2327(2) 0.5807(6) -0.4070(3) 0.0543(13) Uani 1 d .
H16A H 0.2657(2) 0.5835(6) -0.4250(3) 0.065 Uiso 1 calc R
C16 C 0.1238(3) 0.5685(6) -0.4207(3) 0.0579(14) Uani 1 d .
H16B H 0.0823(3) 0.5625(6) -0.4498(3) 0.070 Uiso 1 calc R
C17 C 0.2455(2) 0.5770(5) -0.3365(2) 0.0405(11) Uani 1 d .
C18 C 0.3209(2) 0.5705(6) -0.2237(2) 0.0443(12) Uani 1 d .
H18A H 0.3624(2) 0.5651(6) -0.1948(2) 0.053 Uiso 1 calc R
C19 C 0.2699(2) 0.5763(5) -0.1960(2) 0.0392(12) Uani 1 d .
S21 S 0.47438(6) 0.5420(2) 0.15834(6) 0.0661(5) Uani 1 d .
O21 O 0.4744(2) 0.0786(6) 0.0797(2) 0.0812(12) Uani 1 d .
C21 C 0.4888(2) 0.1536(7) 0.1339(2) 0.0546(13) Uani 1 d .
O22 O 0.54340(14) 0.1255(5) 0.1815(2) 0.0735(11) Uani 1 d .
H22C H 0.56486(14) 0.0490(5) 0.1679(2) 0.110 Uiso 1 calc R
C22 C 0.4470(2) 0.2944(7) 0.1550(2) 0.0602(13) Uani 1 d .
H22A H 0.4454(2) 0.2572(7) 0.1992(2) 0.072 Uiso 1 calc R
H22B H 0.4043(2) 0.2862(7) 0.1234(2) 0.072 Uiso 1 calc R
O23 O 0.3532(2) 0.5631(6) 0.0381(2) 0.0740(12) Uani 1 d .
C23 C 0.4679(2) 0.5815(7) 0.0708(2) 0.0584(14) Uani 1 d .
H23A H 0.4861(2) 0.7077(7) 0.0667(2) 0.070 Uiso 1 calc R
H23B H 0.4926(2) 0.4826(7) 0.0573(2) 0.070 Uiso 1 calc R
O24 O 0.40075(14) 0.5840(5) -0.0399(2) 0.0667(10) Uani 1 d .
H24A H 0.36427(14) 0.5804(5) -0.0657(2) 0.100 Uiso 1 calc R
C24 C 0.4004(3) 0.5748(6) 0.0227(2) 0.0496(13) Uani 1 d .
C110 C 0.2064(2) 0.5802(5) -0.2399(2) 0.0364(11) Uani 1 d .
C111 C 0.1945(2) 0.5748(5) -0.3118(2) 0.0370(11) Uani 1 d .

loop_
_atom_type_symbol
_atom_type_description
_atom_type_scat_dispersion_real
_atom_type_scat_dispersion_imag
_atom_type_scat_source
C C 0.0033 0.0016 'International Tables Vol C Tables 4.2.6.8 and 6.1.1.4'
H H 0.0000 0.0000 'International Tables Vol C Tables 4.2.6.8 and 6.1.1.4'
N N 0.0061 0.0033 'International Tables Vol C Tables 4.2.6.8 and 6.1.1.4'
O O 0.0106 0.0060 'International Tables Vol C Tables 4.2.6.8 and 6.1.1.4'
S S 0.1246 0.1234 'International Tables Vol C Tables 4.2.6.8 and 6.1.1.4'

loop_
_geom_angle_atom_site_label_1
_geom_angle_atom_site_label_2
_geom_angle_atom_site_label_3
_geom_angle
C16 N1 C111 117.4(4)
C12 N2 C19 118.1(4)
C16 C11 C16 119.0(5)
N2 C12 C13 123.7(5)
C14 C13 C12 118.4(5)
C13 C14 C110 119.9(4)
C18 C15 C17 120.5(4)
C11 C16 C17 119.4(5)
C11 C16 N1 124.0(4)
C111 C17 C16 118.4(4)
C111 C17 C15 120.4(4)
C16 C17 C15 121.2(4)
C15 C18 C19 120.9(4)
N2 C19 C110 122.4(4)
N2 C19 C18 117.9(4)
C110 C19 C18 119.7(4)
C22 S21 C23 100.7(2)
O21 C21 O22 123.8(5)
O21 C21 C22 123.7(4)
O22 C21 C22 112.5(4)
C21 C22 S21 112.4(3)
C24 C23 S21 113.9(4)
O23 C24 O24 124.0(4)
O23 C24 C23 126.4(5)
O24 C24 C23 109.6(5)
C14 C110 C19 117.5(4)
C14 C110 C111 123.5(4)
C19 C110 C111 119.0(4)
N1 C111 C17 121.7(4)
N1 C111 C110 119.0(4)
C17 C111 C110 119.3(4)

loop_
_geom_bond_atom_site_label_1
_geom_bond_atom_site_label_2
_geom_bond_distance
N1 C16 1.347(6)
N1 C111 1.366(5)
N2 C12 1.320(6)
N2 C19 1.351(5)
C11 C16 1.369(7)
C11 C16 1.364(6)
C12 C13 1.404(6)
C13 C14 1.364(6)
C14 C110 1.402(6)
C15 C18 1.345(6)
C15 C17 1.441(6)
C16 C17 1.412(6)
C17 C111 1.393(6)
C18 C19 1.435(6)
C19 C110 1.417(5)
S21 C22 1.796(5)
S21 C23 1.813(5)
O21 C21 1.193(6)
C21 O22 1.316(5)
C21 C22 1.503(7)
O23 C24 1.200(6)
C23 C24 1.519(6)
O24 C24 1.314(6)
C110 C111 1.443(6)

loop_
_cod_related_entry_id
_cod_related_entry_database
_cod_related_entry_code
1 ChemSpider 30661534
